data_9010294
loop_
_publ_author_name
'Brigatti, M. F.'
'Mottana, A.'
'Malferrari, D.'
'Cibin, G.'

_publ_section_title
;
 Crystal structure and chemical composition of Li-, Fe-, and Mn-rich micas
 Sample: Hirukawa
;
_journal_name_full 'American Mineralogist'
_journal_page_first 1395
_journal_page_last 1400
_journal_paper_doi 10.2138/am.2007.2497
_journal_volume 92
_journal_year 2007
_chemical_compound_source 'Hirukawa mine, Ena county, Gifu prefecture, Chibu region, Japan'
_chemical_formula_sum 'Al1.56 F1.88 Fe0.38 H0.12 K0.95 Li1.44 Mg0.01 Mn0.17 Na0.05 O10.12 Si3.44'
_chemical_name_mineral Polylithionite
_space_group_IT_number 5
_symmetry_space_group_name_Hall 'C 2y'
_symmetry_space_group_name_H-M 'C 1 2 1'
_cell_angle_alpha 90
_cell_angle_beta 100.719
_cell_angle_gamma 90
_cell_formula_units_Z 2
_cell_length_a 5.264
_cell_length_b 9.086
_cell_length_c 10.099
_cell_volume 474.594
_database_code_amcsd 0004416
_exptl_crystal_density_diffrn 2.908
_cod_original_formula_sum 'Si3.44 Al1.56 Li1.44 Fe.38 Mn.17 Mg.01 (K.95 Na.05) O10.12 (F1.88 H.12)'
_cod_database_code 9010294

loop_
_space_group_symop_operation_xyz
x,y,z
1/2+x,1/2+y,z
-x,y,-z
1/2-x,1/2+y,-z

loop_
_atom_site_aniso_label
_atom_site_aniso_U_11
_atom_site_aniso_U_22
_atom_site_aniso_U_33
_atom_site_aniso_U_12
_atom_site_aniso_U_13
_atom_site_aniso_U_23
SiT1 0.01200 0.00300 0.01900 0.00000 0.00200 -0.00200
AlT1 0.01200 0.00300 0.01900 0.00000 0.00200 -0.00200
SiT11 0.00800 0.00700 0.01700 0.00100 0.00400 -0.00100
AlT11 0.00800 0.00700 0.01700 0.00100 0.00400 -0.00100
LiM1 0.01200 0.00700 0.02000 0.00000 0.00800 0.00000
FeM1 0.01200 0.00700 0.02000 0.00000 0.00800 0.00000
MnM1 0.01200 0.00700 0.02000 0.00000 0.00800 0.00000
MgM1 0.01200 0.00700 0.02000 0.00000 0.00800 0.00000
AlM2 0.01000 0.00900 0.01400 0.00000 0.00700 0.00000
LiM3 0.00800 0.00500 0.02200 0.00000 -0.00300 0.00000
FeM3 0.00800 0.00500 0.02200 0.00000 -0.00300 0.00000
MnM3 0.00800 0.00500 0.02200 0.00000 -0.00300 0.00000
KA 0.02700 0.02200 0.03400 0.00000 0.00800 0.00000
NaA 0.02700 0.02200 0.03400 0.00000 0.00800 0.00000
O1 0.03000 0.01100 0.02400 0.00200 0.00200 -0.00600
O2 0.01900 0.03000 0.02600 -0.00300 0.00200 -0.00300
O22 0.01500 0.02100 0.02700 0.00400 0.00900 -0.00300
O3 0.01200 0.01300 0.01700 -0.00100 0.00000 -0.00400
O33 0.01500 0.01100 0.02600 0.00000 0.00300 -0.00200
O-H4 0.02400 0.00800 0.02300 -0.00400 0.00700 0.00000
F4 0.02400 0.00800 0.02300 -0.00400 0.00700 0.00000

loop_
_atom_site_label
_atom_site_fract_x
_atom_site_fract_y
_atom_site_fract_z
_atom_site_occupancy
_atom_site_U_iso_or_equiv
_atom_site_type_symbol
_atom_site_attached_hydrogens
SiT1 0.07490 0.16980 0.22900 0.86000 0.01200 Si 0
AlT1 0.07490 0.16980 0.22900 0.14000 0.01200 Al 0
SiT11 0.58620 0.33310 0.22990 0.86000 0.01000 Si 0
AlT11 0.58620 0.33310 0.22990 0.14000 0.01000 Al 0
LiM1 0.00000 0.99290 0.50000 0.72000 0.01200 Li 0
FeM1 0.00000 0.99290 0.50000 0.19000 0.01200 Fe 0
MnM1 0.00000 0.99290 0.50000 0.08000 0.01200 Mn 0
MgM1 0.00000 0.99290 0.50000 0.01000 0.01200 Mg 0
AlM2 0.00000 0.32340 0.50000 1.00000 0.01000 Al 0
LiM3 0.50000 0.16130 0.50000 0.72000 0.01200 Li 0
FeM3 0.50000 0.16130 0.50000 0.19000 0.01200 Fe 0
MnM3 0.50000 0.16130 0.50000 0.09000 0.01200 Mn 0
KA 0.00000 0.50200 0.00000 0.95000 0.02800 K 0
NaA 0.00000 0.50200 0.00000 0.05000 0.02800 Na 0
O1 0.04050 1.00260 0.17100 1.00000 0.02200 O 0
O2 0.31600 0.24220 0.16930 1.00000 0.02500 O 0
O22 0.81830 0.25920 0.16270 1.00000 0.02100 O 0
O3 0.11730 0.17600 0.39210 1.00000 0.01400 O 0
O33 0.66180 0.32700 0.39300 1.00000 0.01800 O 0
O-H4 0.10900 0.47150 0.39870 0.06000 0.01800 O 1
F4 0.10900 0.47150 0.39870 0.94000 0.01800 F 0

loop_
_cod_changelog_entry_id
_cod_changelog_entry_author
_cod_changelog_entry_date
_cod_changelog_entry_text
1
;cod-tools version 3.8.0
Id: cif_guess_AMCSD_atom_types 9574 2023-05-10 09:00:05Z saulius
;
2023-05-10T18:52:28+03:00
;Derived atom types and hydrogen counts
from atom names that follow the AMCSD naming convention
(Wat == water, O-H == hydroxyl).
;
2
;cod-tools version 3.10.1
Id: cif_fix_AMCSD_aniso_labels 10200 2024-08-01 14:09:44Z saulius
;
2024-08-02T12:21:28+03:00
;Changed the following '_atom_site_aniso_label' values:
'OH4' -> 'O-H4'
;

loop_
_cod_related_entry_id
_cod_related_entry_database
_cod_related_entry_code
1 AMCSD 0004416
